data_7200756
loop_
_publ_author_name
'Duggirala, Naga Kiran'
'Kanniah, Sundara Lakshmi'
'Muppidi, Vamsee Krishna'
'Thaimattam, Ram'
'Devarakonda, Surya'

_publ_section_title
;
 Polytypism in desvenlafaxine succinate monohydrate
;
_journal_issue 6
_journal_name_full CrystEngComm
_journal_page_first 989
_journal_paper_doi 10.1039/b821274k
_journal_volume 11
_journal_year 2009
_chemical_formula_moiety 'C16 H26 N O2, C4 H5 O4, H2 O '
_chemical_formula_sum 'C20 H33 N O7'
_chemical_formula_weight 399.47
_chemical_name_systematic
;
?
;
_space_group_IT_number 2
_symmetry_cell_setting triclinic
_symmetry_space_group_name_Hall '-P 1'
_symmetry_space_group_name_H-M 'P -1'
_atom_sites_solution_hydrogens geom
_atom_sites_solution_primary direct
_atom_sites_solution_secondary difmap
_audit_creation_method SHELXL-97
_cell_angle_alpha 83.307(17)
_cell_angle_beta 88.561(19)
_cell_angle_gamma 89.15(2)
_cell_formula_units_Z 2
_cell_length_a 6.539(6)
_cell_length_b 9.325(9)
_cell_length_c 17.317(17)
_cell_measurement_reflns_used 4147
_cell_measurement_temperature 298(2)
_cell_measurement_theta_max 25.0
_cell_measurement_theta_min 1.2
_cell_volume 1048.3(17)
_computing_cell_refinement CrystalClear'
_computing_data_collection CrystalClear'
_computing_data_reduction CrystalStructure
_computing_molecular_graphics
;
Warren L. DeLano "The PyMOL Molecular Graphics System."
DeLano Scientific LLC, San Carlos, CA, USA. http://www.pymol.org
;
_computing_publication_material 'CrystalStructure 3.8.1'
_computing_structure_refinement 'SHELXL-97 (Sheldrick, 1997)'
_computing_structure_solution 'SHELXS-97 (Sheldrick, 1990)'
_diffrn_ambient_temperature 298(2)
_diffrn_detector_area_resol_mean 7.31
_diffrn_measured_fraction_theta_full 0.963
_diffrn_measured_fraction_theta_max 0.963
_diffrn_measurement_device_type 'Rigaku Mercury'
_diffrn_measurement_method \w
_diffrn_radiation_monochromator graphite
_diffrn_radiation_source 'fine-focus sealed tube'
_diffrn_radiation_type MoK\a
_diffrn_radiation_wavelength 0.71070
_diffrn_reflns_av_R_equivalents 0.0673
_diffrn_reflns_av_sigmaI/netI 0.1229
_diffrn_reflns_limit_h_max 7
_diffrn_reflns_limit_h_min -5
_diffrn_reflns_limit_k_max 11
_diffrn_reflns_limit_k_min -11
_diffrn_reflns_limit_l_max 20
_diffrn_reflns_limit_l_min -20
_diffrn_reflns_number 9472
_diffrn_reflns_theta_full 25.00
_diffrn_reflns_theta_max 25.00
_diffrn_reflns_theta_min 2.37
_exptl_absorpt_coefficient_mu 0.095
_exptl_absorpt_correction_T_max 0.9813
_exptl_absorpt_correction_T_min 0.9541
_exptl_absorpt_correction_type multi-scan
_exptl_absorpt_process_details 'Jacobson, R. (1998) Private communication'
_exptl_crystal_colour colorless
_exptl_crystal_density_diffrn 1.266
_exptl_crystal_density_method 'not measured'
_exptl_crystal_description platelet
_exptl_crystal_F_000 432
_exptl_crystal_size_max 0.50
_exptl_crystal_size_mid 0.20
_exptl_crystal_size_min 0.20
_refine_diff_density_max 0.776
_refine_diff_density_min -0.231
_refine_diff_density_rms 0.054
_refine_ls_extinction_method none
_refine_ls_goodness_of_fit_ref 0.871
_refine_ls_hydrogen_treatment mixed
_refine_ls_matrix_type full
_refine_ls_number_parameters 264
_refine_ls_number_reflns 3551
_refine_ls_number_restraints 26
_refine_ls_restrained_S_all 0.871
_refine_ls_R_factor_all 0.1367
_refine_ls_R_factor_gt 0.0672
_refine_ls_shift/su_max 0.000
_refine_ls_shift/su_mean 0.000
_refine_ls_structure_factor_coef Fsqd
_refine_ls_weighting_details 'calc w=1/[\s^2^(Fo^2^)+(0.0777P)^2^+0.0000P] where P=(Fo^2^+2Fc^2^)/3'
_refine_ls_weighting_scheme calc
_refine_ls_wR_factor_gt 0.1505
_refine_ls_wR_factor_ref 0.1925
_reflns_number_gt 1382
_reflns_number_total 3551
_reflns_threshold_expression >2sigma(I)
_cod_data_source_file b821274k.txt
_cod_data_source_block k4final
_cod_original_cell_volume 1048.3(18)
_cod_original_sg_symbol_H-M P-1
_cod_database_code 7200756

loop_
_symmetry_equiv_pos_as_xyz
'x, y, z'
'-x, -y, -z'

loop_
_atom_site_label
_atom_site_type_symbol
_atom_site_fract_x
_atom_site_fract_y
_atom_site_fract_z
_atom_site_U_iso_or_equiv
_atom_site_adp_type
_atom_site_occupancy
_atom_site_symmetry_multiplicity
_atom_site_calc_flag
_atom_site_refinement_flags
_atom_site_disorder_assembly
_atom_site_disorder_group
O1 O 0.5571(4) -0.4511(3) 0.68197(18) 0.0610(8) Uani 1 1 d . . .
H1 H 0.6589 -0.5024 0.6782 0.073 Uiso 1 1 calc R . .
O2 O 0.8605(3) 0.3638(2) 0.66342(16) 0.0515(7) Uani 1 1 d . . .
H21 H 0.9809 0.3697 0.6747 0.062 Uiso 1 1 calc R . .
N1 N 0.6413(6) 0.1135(4) 0.8614(2) 0.0749(12) Uani 1 1 d U . .
H11 H 0.5777 0.0286 0.8574 0.090 Uiso 1 1 calc R . .
O3 O 1.5944(4) -0.2161(3) 0.90092(17) 0.0635(8) Uani 1 1 d . . .
O4 O 1.3110(4) -0.0922(3) 0.88226(19) 0.0703(9) Uani 1 1 d . . .
O5 O 0.7427(4) -0.4616(3) 0.90218(19) 0.0716(9) Uani 1 1 d . . .
H51 H 0.690(6) -0.341(5) 0.905(2) 0.086 Uiso 1 1 d . . .
O6 O 1.0277(4) -0.5805(3) 0.87943(19) 0.0695(9) Uani 1 1 d . . .
O7 O 1.2126(5) 0.3885(4) 0.7379(2) 0.0793(10) Uani 1 1 d D . .
H71 H 1.299(5) 0.448(4) 0.722(3) 0.095 Uiso 1 1 d D . .
H72 H 1.196(8) 0.388(6) 0.7850(5) 0.095 Uiso 1 1 d D . .
C1 C 0.7209(6) -0.0315(4) 0.7149(2) 0.0444(9) Uani 1 1 d . . .
C2 C 0.8656(6) -0.1407(4) 0.7168(2) 0.0494(10) Uani 1 1 d . . .
H2 H 1.0012 -0.1198 0.7254 0.059 Uiso 1 1 calc R . .
C3 C 0.8154(5) -0.2797(4) 0.7064(2) 0.0465(9) Uani 1 1 d . . .
H3 H 0.9168 -0.3510 0.7083 0.056 Uiso 1 1 calc R . .
C4 C 0.6159(6) -0.3141(4) 0.6932(2) 0.0465(9) Uani 1 1 d . . .
C5 C 0.4692(6) -0.2084(4) 0.6923(2) 0.0521(10) Uani 1 1 d . . .
H5 H 0.3338 -0.2305 0.6841 0.063 Uiso 1 1 calc R . .
C6 C 0.5194(6) -0.0685(4) 0.7033(2) 0.0528(10) Uani 1 1 d . . .
H6 H 0.4169 0.0018 0.7030 0.063 Uiso 1 1 calc R . .
C7 C 0.7798(7) 0.1222(4) 0.7258(2) 0.0596(11) Uani 1 1 d . . .
H7 H 0.9146 0.1114 0.7494 0.071 Uiso 1 1 calc R . .
C8 C 0.8201(5) 0.2194(3) 0.6468(2) 0.0425(9) Uani 1 1 d . . .
C9 C 0.6367(5) 0.2335(4) 0.5934(2) 0.0479(9) Uani 1 1 d . . .
H91 H 0.5971 0.1382 0.5824 0.057 Uiso 1 1 calc R . .
H92 H 0.5220 0.2758 0.6197 0.057 Uiso 1 1 calc R . .
C10 C 0.6847(6) 0.3269(5) 0.5172(2) 0.0654(12) Uani 1 1 d . . .
H101 H 0.7114 0.4247 0.5277 0.078 Uiso 1 1 calc R . .
H102 H 0.5668 0.3299 0.4841 0.078 Uiso 1 1 calc R . .
C11 C 0.8698(7) 0.2689(5) 0.4745(3) 0.0783(14) Uani 1 1 d . . .
H111 H 0.8390 0.1749 0.4592 0.094 Uiso 1 1 calc R . .
H112 H 0.9015 0.3336 0.4279 0.094 Uiso 1 1 calc R . .
C12 C 1.0518(7) 0.2560(5) 0.5271(3) 0.0759(15) Uani 1 1 d . . .
H121 H 1.1667 0.2143 0.5007 0.091 Uiso 1 1 calc R . .
H122 H 1.0904 0.3515 0.5380 0.091 Uiso 1 1 calc R . .
C13 C 1.0056(6) 0.1635(4) 0.6026(2) 0.0550(11) Uani 1 1 d . . .
H131 H 1.1244 0.1606 0.6353 0.066 Uiso 1 1 calc R . .
H132 H 0.9797 0.0656 0.5919 0.066 Uiso 1 1 calc R . .
C14 C 0.6571(8) 0.1953(5) 0.7801(3) 0.0780(14) Uani 1 1 d U . .
H141 H 0.5204 0.2108 0.7600 0.094 Uiso 1 1 calc R . .
H142 H 0.7154 0.2893 0.7837 0.094 Uiso 1 1 calc R . .
C15 C 0.5064(8) 0.1994(5) 0.9058(3) 0.0854(15) Uani 1 1 d U . .
H151 H 0.5855 0.2675 0.9296 0.102 Uiso 1 1 calc R . .
H152 H 0.4352 0.1373 0.9454 0.102 Uiso 1 1 calc R . .
H153 H 0.4092 0.2504 0.8718 0.102 Uiso 1 1 calc R . .
C16 C 0.8299(8) 0.0798(5) 0.9045(3) 0.0901(16) Uani 1 1 d U . .
H161 H 0.8843 -0.0116 0.8926 0.108 Uiso 1 1 calc R . .
H162 H 0.8003 0.0750 0.9593 0.108 Uiso 1 1 calc R . .
H163 H 0.9285 0.1538 0.8896 0.108 Uiso 1 1 calc R . .
C17 C 1.4009(6) -0.2086(4) 0.8921(2) 0.0516(10) Uani 1 1 d . . .
C18 C 1.2847(5) -0.3491(4) 0.8945(3) 0.0582(11) Uani 1 1 d . . .
H181 H 1.3159 -0.3918 0.8471 0.070 Uiso 1 1 calc R . .
H182 H 1.3332 -0.4156 0.9377 0.070 Uiso 1 1 calc R . .
C19 C 1.0560(5) -0.3328(4) 0.9031(2) 0.0523(10) Uani 1 1 d . . .
H191 H 1.0092 -0.2564 0.8644 0.063 Uiso 1 1 calc R . .
H192 H 1.0229 -0.3040 0.9540 0.063 Uiso 1 1 calc R . .
C20 C 0.9425(6) -0.4698(4) 0.8937(2) 0.0502(10) Uani 1 1 d . . .

loop_
_atom_site_aniso_label
_atom_site_aniso_U_11
_atom_site_aniso_U_22
_atom_site_aniso_U_33
_atom_site_aniso_U_23
_atom_site_aniso_U_13
_atom_site_aniso_U_12
O1 0.0602(16) 0.0361(15) 0.088(2) -0.0141(14) 0.0010(15) -0.0029(12)
O2 0.0651(16) 0.0304(14) 0.0596(19) -0.0071(12) -0.0042(15) -0.0015(11)
N1 0.118(3) 0.061(2) 0.047(2) -0.0100(18) 0.012(2) -0.050(2)
O3 0.0482(16) 0.064(2) 0.081(2) -0.0164(16) 0.0025(14) -0.0169(13)
O4 0.0703(18) 0.0410(17) 0.100(3) -0.0107(16) 0.0124(16) -0.0162(14)
O5 0.0503(16) 0.0530(19) 0.112(3) -0.0089(17) 0.0006(15) -0.0151(13)
O6 0.0668(18) 0.0399(17) 0.103(3) -0.0148(16) 0.0080(16) -0.0139(14)
O7 0.0633(19) 0.094(3) 0.085(3) -0.027(2) -0.0021(19) -0.0215(16)
C1 0.067(2) 0.0282(19) 0.037(2) -0.0012(15) 0.0018(18) -0.0015(17)
C2 0.064(2) 0.032(2) 0.051(3) -0.0030(17) 0.0026(19) -0.0061(18)
C3 0.057(2) 0.032(2) 0.050(3) -0.0030(17) 0.0023(18) -0.0011(16)
C4 0.067(2) 0.0269(19) 0.047(2) -0.0078(16) 0.0059(18) -0.0062(17)
C5 0.053(2) 0.044(2) 0.059(3) -0.0081(19) -0.0039(18) 0.0021(18)
C6 0.073(3) 0.038(2) 0.048(3) -0.0070(18) -0.004(2) 0.0133(19)
C7 0.100(3) 0.025(2) 0.053(3) -0.0055(18) 0.006(2) -0.0019(19)
C8 0.059(2) 0.0240(18) 0.044(2) -0.0057(16) -0.0019(17) -0.0018(15)
C9 0.057(2) 0.039(2) 0.047(3) -0.0019(17) -0.0074(18) -0.0018(16)
C10 0.079(3) 0.067(3) 0.048(3) 0.000(2) -0.009(2) 0.002(2)
C11 0.096(4) 0.082(4) 0.053(3) 0.004(2) 0.015(3) -0.002(3)
C12 0.076(3) 0.063(3) 0.087(4) -0.009(3) 0.035(3) -0.003(2)
C13 0.057(2) 0.043(2) 0.066(3) -0.012(2) 0.001(2) 0.0058(17)
C14 0.106(3) 0.054(3) 0.072(3) -0.001(2) 0.010(3) -0.006(2)
C15 0.129(4) 0.059(3) 0.072(4) -0.018(3) -0.008(3) -0.016(3)
C16 0.112(4) 0.051(3) 0.105(5) -0.004(3) 0.031(3) -0.014(3)
C17 0.066(3) 0.040(2) 0.050(3) -0.0120(19) 0.006(2) -0.015(2)
C18 0.053(2) 0.047(2) 0.075(3) -0.004(2) -0.003(2) -0.0139(18)
C19 0.052(2) 0.041(2) 0.064(3) -0.0072(19) -0.0037(19) -0.0111(17)
C20 0.054(2) 0.043(2) 0.053(3) 0.0008(19) -0.0053(18) -0.0165(19)

loop_
_atom_type_symbol
_atom_type_description
_atom_type_scat_dispersion_real
_atom_type_scat_dispersion_imag
_atom_type_scat_source
C C 0.0033 0.0016 'International Tables Vol C Tables 4.2.6.8 and 6.1.1.4'
H H 0.0000 0.0000 'International Tables Vol C Tables 4.2.6.8 and 6.1.1.4'
N N 0.0061 0.0033 'International Tables Vol C Tables 4.2.6.8 and 6.1.1.4'
O O 0.0106 0.0060 'International Tables Vol C Tables 4.2.6.8 and 6.1.1.4'

loop_
_geom_angle_atom_site_label_1
_geom_angle_atom_site_label_2
_geom_angle_atom_site_label_3
_geom_angle
_geom_angle_site_symmetry_1
_geom_angle_site_symmetry_3
_geom_angle_publ_flag
C4 O1 H1 109.5 . . ?
C8 O2 H21 109.5 . . ?
C15 N1 C16 109.2(4) . . ?
C15 N1 C14 105.8(4) . . ?
C16 N1 C14 118.7(4) . . ?
C15 N1 H11 107.6 . . ?
C16 N1 H11 107.6 . . ?
C14 N1 H11 107.6 . . ?
C20 O5 H51 110.3(19) . . ?
H71 O7 H72 109(5) . . ?
C2 C1 C6 117.0(3) . . ?
C2 C1 C7 121.2(4) . . ?
C6 C1 C7 121.9(3) . . ?
C3 C2 C1 122.0(4) . . ?
C3 C2 H2 119.0 . . ?
C1 C2 H2 119.0 . . ?
C2 C3 C4 120.5(3) . . ?
C2 C3 H3 119.8 . . ?
C4 C3 H3 119.8 . . ?
C5 C4 O1 118.3(3) . . ?
C5 C4 C3 118.7(3) . . ?
O1 C4 C3 123.0(3) . . ?
C4 C5 C6 120.8(4) . . ?
C4 C5 H5 119.6 . . ?
C6 C5 H5 119.6 . . ?
C5 C6 C1 121.0(3) . . ?
C5 C6 H6 119.5 . . ?
C1 C6 H6 119.5 . . ?
C14 C7 C1 117.3(3) . . ?
C14 C7 C8 112.4(3) . . ?
C1 C7 C8 112.9(3) . . ?
C14 C7 H7 104.2 . . ?
C1 C7 H7 104.2 . . ?
C8 C7 H7 104.2 . . ?
O2 C8 C9 105.5(3) . . ?
O2 C8 C13 108.8(3) . . ?
C9 C8 C13 109.1(3) . . ?
O2 C8 C7 108.4(3) . . ?
C9 C8 C7 113.8(3) . . ?
C13 C8 C7 111.0(3) . . ?
C10 C9 C8 111.7(3) . . ?
C10 C9 H91 109.3 . . ?
C8 C9 H91 109.3 . . ?
C10 C9 H92 109.3 . . ?
C8 C9 H92 109.3 . . ?
H91 C9 H92 107.9 . . ?
C9 C10 C11 111.7(3) . . ?
C9 C10 H101 109.3 . . ?
C11 C10 H101 109.3 . . ?
C9 C10 H102 109.3 . . ?
C11 C10 H102 109.3 . . ?
H101 C10 H102 107.9 . . ?
C12 C11 C10 109.8(4) . . ?
C12 C11 H111 109.7 . . ?
C10 C11 H111 109.7 . . ?
C12 C11 H112 109.7 . . ?
C10 C11 H112 109.7 . . ?
H111 C11 H112 108.2 . . ?
C13 C12 C11 111.7(3) . . ?
C13 C12 H121 109.3 . . ?
C11 C12 H121 109.3 . . ?
C13 C12 H122 109.3 . . ?
C11 C12 H122 109.3 . . ?
H121 C12 H122 107.9 . . ?
C12 C13 C8 112.5(3) . . ?
C12 C13 H131 109.1 . . ?
C8 C13 H131 109.1 . . ?
C12 C13 H132 109.1 . . ?
C8 C13 H132 109.1 . . ?
H131 C13 H132 107.8 . . ?
C7 C14 N1 113.9(4) . . ?
C7 C14 H141 108.8 . . ?
N1 C14 H141 108.8 . . ?
C7 C14 H142 108.8 . . ?
N1 C14 H142 108.8 . . ?
H141 C14 H142 107.7 . . ?
N1 C15 H151 109.5 . . ?
N1 C15 H152 109.5 . . ?
H151 C15 H152 109.5 . . ?
N1 C15 H153 109.5 . . ?
H151 C15 H153 109.5 . . ?
H152 C15 H153 109.5 . . ?
N1 C16 H161 109.5 . . ?
N1 C16 H162 109.5 . . ?
H161 C16 H162 109.5 . . ?
N1 C16 H163 109.5 . . ?
H161 C16 H163 109.5 . . ?
H162 C16 H163 109.5 . . ?
O4 C17 O3 121.3(4) . . ?
O4 C17 C18 120.7(4) . . ?
O3 C17 C18 118.0(4) . . ?
C19 C18 C17 114.4(3) . . ?
C19 C18 H181 108.7 . . ?
C17 C18 H181 108.7 . . ?
C19 C18 H182 108.7 . . ?
C17 C18 H182 108.7 . . ?
H181 C18 H182 107.6 . . ?
C18 C19 C20 113.2(3) . . ?
C18 C19 H191 108.9 . . ?
C20 C19 H191 108.9 . . ?
C18 C19 H192 108.9 . . ?
C20 C19 H192 108.9 . . ?
H191 C19 H192 107.8 . . ?
O6 C20 O5 121.5(3) . . ?
O6 C20 C19 123.1(4) . . ?
O5 C20 C19 115.4(4) . . ?

loop_
_geom_bond_atom_site_label_1
_geom_bond_atom_site_label_2
_geom_bond_distance
_geom_bond_site_symmetry_2
_geom_bond_publ_flag
O1 C4 1.376(4) . ?
O1 H1 0.8200 . ?
O2 C8 1.439(4) . ?
O2 H21 0.8200 . ?
N1 C15 1.449(6) . ?
N1 C16 1.468(6) . ?
N1 C14 1.522(6) . ?
N1 H11 0.9100 . ?
O3 C17 1.278(4) . ?
O4 C17 1.223(4) . ?
O5 C20 1.312(4) . ?
O5 H51 1.18(5) . ?
O6 C20 1.214(4) . ?
O7 H71 0.82(4) . ?
O7 H72 0.820(13) . ?
C1 C2 1.378(5) . ?
C1 C6 1.392(5) . ?
C1 C7 1.523(5) . ?
C2 C3 1.374(5) . ?
C2 H2 0.9300 . ?
C3 C4 1.379(5) . ?
C3 H3 0.9300 . ?
C4 C5 1.365(5) . ?
C5 C6 1.386(5) . ?
C5 H5 0.9300 . ?
C6 H6 0.9300 . ?
C7 C14 1.445(6) . ?
C7 C8 1.569(5) . ?
C7 H7 0.9800 . ?
C8 C9 1.528(5) . ?
C8 C13 1.535(5) . ?
C9 C10 1.523(5) . ?
C9 H91 0.9700 . ?
C9 H92 0.9700 . ?
C10 C11 1.527(6) . ?
C10 H101 0.9700 . ?
C10 H102 0.9700 . ?
C11 C12 1.511(7) . ?
C11 H111 0.9700 . ?
C11 H112 0.9700 . ?
C12 C13 1.507(6) . ?
C12 H121 0.9700 . ?
C12 H122 0.9700 . ?
C13 H131 0.9700 . ?
C13 H132 0.9700 . ?
C14 H141 0.9700 . ?
C14 H142 0.9700 . ?
C15 H151 0.9600 . ?
C15 H152 0.9600 . ?
C15 H153 0.9600 . ?
C16 H161 0.9600 . ?
C16 H162 0.9600 . ?
C16 H163 0.9600 . ?
C17 C18 1.520(5) . ?
C18 C19 1.506(5) . ?
C18 H181 0.9700 . ?
C18 H182 0.9700 . ?
C19 C20 1.514(5) . ?
C19 H191 0.9700 . ?
C19 H192 0.9700 . ?

loop_
_cod_related_entry_id
_cod_related_entry_database
_cod_related_entry_code
1 ChemSpider 5293857
